data_1508256
loop_
_publ_author_name
'Yang, Yang'
'Kennedy, Vance O.'
'Updegraph, 3rd, James B'
'Samas, Brian'
'Macikenas, Dainius'
'Chaloux, Brian'
'Miller, Jacob A.'
'Van Goethem, Erika M.'
'Kenney, Malcolm E.'

_publ_section_title
;
 Long Directional Interactions (LDIs) in Oligomeric Cofacial Silicon
 Phthalocyanines and Other Oligomeric and Polymeric Cofacial
 Phthalocyanines.
;
_journal_issue 34
_journal_name_full 'The journal of physical chemistry. A'
_journal_page_first 8718
_journal_page_last 8730
_journal_paper_doi 10.1021/jp3025182
_journal_volume 116
_journal_year 2012
_chemical_formula_sum 'C132 H126 N24 O4 Si5'
_chemical_formula_weight 2253.02
_chemical_name_systematic
; 
 ? 
;
_space_group_IT_number 2
_symmetry_space_group_name_Hall '-P 1'
_symmetry_space_group_name_H-M 'P -1'
_atom_sites_solution_hydrogens geom
_atom_sites_solution_primary direct
_atom_sites_solution_secondary difmap
_audit_creation_method SHELXL-97
_cell_angle_alpha 87.529(2)
_cell_angle_beta 74.499(2)
_cell_angle_gamma 76.100(2)
_cell_formula_units_Z 2
_cell_length_a 14.3609(12)
_cell_length_b 19.9352(16)
_cell_length_c 21.5817(18)
_cell_measurement_temperature 299(2)
_cell_volume 5778.0(8)
_computing_structure_refinement 'SHELXL-97 (Sheldrick, 1997)'
_computing_structure_solution 'SHELXS-97 (Sheldrick, 1990)'
_diffrn_ambient_temperature 299(2)
_diffrn_measured_fraction_theta_full 0.972
_diffrn_measured_fraction_theta_max 0.972
_diffrn_radiation_monochromator graphite
_diffrn_radiation_source 'fine-focus sealed tube'
_diffrn_radiation_type MoK\a
_diffrn_radiation_wavelength 0.71073
_diffrn_reflns_av_R_equivalents 0.1039
_diffrn_reflns_av_sigmaI/netI 0.2872
_diffrn_reflns_limit_h_max 19
_diffrn_reflns_limit_h_min -19
_diffrn_reflns_limit_k_max 26
_diffrn_reflns_limit_k_min -26
_diffrn_reflns_limit_l_max 28
_diffrn_reflns_limit_l_min -28
_diffrn_reflns_number 55481
_diffrn_reflns_theta_full 28.34
_diffrn_reflns_theta_max 28.34
_diffrn_reflns_theta_min 2.07
_exptl_absorpt_coefficient_mu 0.130
_exptl_crystal_density_diffrn 1.295
_exptl_crystal_density_method 'not measured'
_exptl_crystal_F_000 2376
_refine_diff_density_max 0.336
_refine_diff_density_min -0.333
_refine_diff_density_rms 0.053
_refine_ls_extinction_method none
_refine_ls_goodness_of_fit_ref 0.814
_refine_ls_hydrogen_treatment mixed
_refine_ls_matrix_type full
_refine_ls_number_parameters 1486
_refine_ls_number_reflns 28021
_refine_ls_number_restraints 27
_refine_ls_restrained_S_all 0.823
_refine_ls_R_factor_all 0.2466
_refine_ls_R_factor_gt 0.0673
_refine_ls_shift/su_max 0.001
_refine_ls_shift/su_mean 0.000
_refine_ls_structure_factor_coef Fsqd
_refine_ls_weighting_details 'calc w=1/[\s^2^(Fo^2^)+(0.0000P)^2^+0.0000P] where P=(Fo^2^+2Fc^2^)/3'
_refine_ls_weighting_scheme calc
_refine_ls_wR_factor_gt 0.0850
_refine_ls_wR_factor_ref 0.1075
_reflns_number_gt 7133
_reflns_number_total 28021
_reflns_threshold_expression >2sigma(I)
_cod_data_source_file jp3025182_si_002.cif
_cod_data_source_block hexyl-trimer
_cod_database_code 1508256

loop_
_symmetry_equiv_pos_as_xyz
'x, y, z'
'-x, -y, -z'

loop_
_atom_site_label
_atom_site_type_symbol
_atom_site_fract_x
_atom_site_fract_y
_atom_site_fract_z
_atom_site_U_iso_or_equiv
_atom_site_adp_type
_atom_site_occupancy
_atom_site_symmetry_multiplicity
_atom_site_calc_flag
_atom_site_refinement_flags
Si1 Si 0.33951(11) -0.04719(7) 0.29005(7) 0.0643(4) Uani 1 1 d .
Si2 Si 0.33420(9) 0.11695(6) 0.27640(6) 0.0428(3) Uani 1 1 d .
Si3 Si 0.36513(9) 0.27763(7) 0.26303(6) 0.0357(3) Uani 1 1 d .
Si4 Si 0.39915(8) 0.43755(6) 0.25148(5) 0.0369(3) Uani 1 1 d .
Si5 Si 0.42042(9) 0.59470(6) 0.26518(6) 0.0482(3) Uani 1 1 d .
O1 O 0.31800(18) 0.03555(13) 0.28330(11) 0.0470(8) Uani 1 1 d .
O2 O 0.34790(16) 0.19741(12) 0.26941(10) 0.0347(7) Uani 1 1 d .
O3 O 0.38201(16) 0.35831(12) 0.25760(10) 0.0319(6) Uani 1 1 d .
O4 O 0.41719(17) 0.51928(12) 0.24303(11) 0.0402(7) Uani 1 1 d .
N1 N 0.1925(2) 0.15017(16) 0.30233(16) 0.0426(9) Uani 1 1 d .
N2 N 0.1538(3) 0.15699(18) 0.19922(17) 0.0490(10) Uani 1 1 d .
N3 N 0.3308(3) 0.11577(16) 0.18838(15) 0.0421(9) Uani 1 1 d .
N4 N 0.5036(3) 0.06930(18) 0.13564(16) 0.0534(10) Uani 1 1 d .
N5 N 0.4756(2) 0.08038(17) 0.25079(16) 0.0453(10) Uani 1 1 d .
N6 N 0.5135(3) 0.06855(18) 0.35427(18) 0.0526(10) Uani 1 1 d .
N7 N 0.3384(2) 0.11596(17) 0.36514(15) 0.0427(9) Uani 1 1 d .
N8 N 0.1623(3) 0.15789(17) 0.41837(15) 0.0498(10) Uani 1 1 d .
N11 N 0.2300(2) 0.31221(16) 0.31260(14) 0.0364(9) Uani 1 1 d .
N12 N 0.1455(2) 0.33711(17) 0.22779(16) 0.0414(9) Uani 1 1 d .
N13 N 0.3227(2) 0.28964(16) 0.18480(14) 0.0351(8) Uani 1 1 d .
N14 N 0.4788(3) 0.24748(17) 0.10515(14) 0.0447(10) Uani 1 1 d .
N15 N 0.5004(2) 0.24261(16) 0.21366(15) 0.0373(9) Uani 1 1 d .
N16 N 0.5851(2) 0.22020(16) 0.29763(17) 0.0420(9) Uani 1 1 d .
N17 N 0.4074(2) 0.26608(16) 0.34089(14) 0.0355(9) Uani 1 1 d .
N18 N 0.2499(2) 0.30450(16) 0.42139(14) 0.0409(9) Uani 1 1 d .
N21 N 0.2590(2) 0.47585(16) 0.28166(15) 0.0387(9) Uani 1 1 d .
N22 N 0.2144(3) 0.49742(17) 0.18048(16) 0.0460(10) Uani 1 1 d .
N23 N 0.3886(2) 0.44247(16) 0.16455(14) 0.0382(9) Uani 1 1 d .
N24 N 0.5616(3) 0.39429(17) 0.10639(15) 0.0450(9) Uani 1 1 d .
N25 N 0.5407(2) 0.40210(16) 0.22168(15) 0.0408(9) Uani 1 1 d .
N26 N 0.5884(2) 0.39584(17) 0.32146(16) 0.0417(9) Uani 1 1 d .
N27 N 0.4099(2) 0.43594(16) 0.33866(14) 0.0366(9) Uani 1 1 d .
N28 N 0.2363(2) 0.47687(16) 0.39707(14) 0.0390(9) Uani 1 1 d .
C1 C 0.1337(3) 0.1636(2) 0.3649(2) 0.0450(12) Uani 1 1 d .
C2 C 0.0307(3) 0.1855(2) 0.3646(2) 0.0468(12) Uani 1 1 d .
C3 C -0.0549(3) 0.2052(2) 0.4140(2) 0.0616(14) Uani 1 1 d .
H3 H -0.0521 0.2066 0.4564 0.074 Uiso 1 1 calc R
C4 C -0.1446(3) 0.2226(2) 0.3986(2) 0.0681(15) Uani 1 1 d .
H4 H -0.2031 0.2370 0.4310 0.082 Uiso 1 1 calc R
C5 C -0.1488(3) 0.2190(2) 0.3353(2) 0.0665(15) Uani 1 1 d .
H5 H -0.2102 0.2294 0.3260 0.080 Uiso 1 1 calc R
C6 C -0.0629(3) 0.2002(2) 0.2864(2) 0.0577(13) Uani 1 1 d .
H6 H -0.0655 0.1986 0.2439 0.069 Uiso 1 1 calc R
C7 C 0.0267(3) 0.1839(2) 0.3017(2) 0.0447(12) Uani 1 1 d .
C8 C 0.1294(3) 0.1620(2) 0.2629(2) 0.0465(12) Uani 1 1 d .
C11 C 0.2479(4) 0.1358(2) 0.1654(2) 0.0490(12) Uani 1 1 d .
C12 C 0.2751(4) 0.1293(2) 0.0960(2) 0.0500(13) Uani 1 1 d .
C13 C 0.2199(3) 0.1431(2) 0.0509(2) 0.0632(14) Uani 1 1 d .
H13 H 0.1516 0.1616 0.0632 0.076 Uiso 1 1 calc R
C14 C 0.2703(4) 0.1283(3) -0.0125(2) 0.0813(17) Uani 1 1 d .
H14 H 0.2354 0.1369 -0.0437 0.098 Uiso 1 1 calc R
C15 C 0.3746(4) 0.1000(3) -0.0311(2) 0.0831(17) Uani 1 1 d .
H15 H 0.4067 0.0890 -0.0742 0.100 Uiso 1 1 calc R
C16 C 0.4285(4) 0.0888(2) 0.0135(2) 0.0675(15) Uani 1 1 d .
H16 H 0.4973 0.0725 0.0013 0.081 Uiso 1 1 calc R
C17 C 0.3771(4) 0.1027(2) 0.0775(2) 0.0491(12) Uani 1 1 d .
C18 C 0.4097(4) 0.0947(2) 0.1359(2) 0.0482(12) Uani 1 1 d .
C21 C 0.5332(3) 0.0622(2) 0.1891(2) 0.0492(12) Uani 1 1 d .
C22 C 0.6350(3) 0.0320(2) 0.1902(2) 0.0510(13) Uani 1 1 d .
C23 C 0.7199(4) 0.0051(2) 0.1412(2) 0.0722(15) Uani 1 1 d .
H23 H 0.7184 0.0055 0.0984 0.087 Uiso 1 1 calc R
C24 C 0.8061(4) -0.0218(3) 0.1592(3) 0.0907(19) Uani 1 1 d .
H24 H 0.8637 -0.0416 0.1279 0.109 Uiso 1 1 calc R
C25 C 0.8095(4) -0.0204(3) 0.2229(3) 0.0897(19) Uani 1 1 d .
H25 H 0.8695 -0.0375 0.2332 0.108 Uiso 1 1 calc R
C26 C 0.7248(4) 0.0063(2) 0.2706(2) 0.0718(16) Uani 1 1 d .
H26 H 0.7262 0.0063 0.3135 0.086 Uiso 1 1 calc R
C27 C 0.6381(3) 0.0329(2) 0.2533(2) 0.0533(13) Uani 1 1 d .
C28 C 0.5370(3) 0.0624(2) 0.2908(2) 0.0477(12) Uani 1 1 d .
C31 C 0.4200(3) 0.0939(2) 0.3887(2) 0.0472(12) Uani 1 1 d .
C32 C 0.3922(3) 0.0992(2) 0.4574(2) 0.0469(12) Uani 1 1 d .
C33 C 0.4455(3) 0.0836(2) 0.5034(2) 0.0575(13) Uani 1 1 d .
H33 H 0.5143 0.0670 0.4916 0.069 Uiso 1 1 calc R
C34 C 0.3931(4) 0.0938(2) 0.5668(2) 0.0729(16) Uani 1 1 d .
H34 H 0.4270 0.0832 0.5985 0.088 Uiso 1 1 calc R
C35 C 0.2912(4) 0.1193(2) 0.5849(2) 0.0727(16) Uani 1 1 d .
H35 H 0.2583 0.1254 0.6284 0.087 Uiso 1 1 calc R
C36 C 0.2369(3) 0.1361(2) 0.5400(2) 0.0632(14) Uani 1 1 d .
H36 H 0.1684 0.1538 0.5521 0.076 Uiso 1 1 calc R
C37 C 0.2899(3) 0.1250(2) 0.4758(2) 0.0461(12) Uani 1 1 d .
C38 C 0.2576(3) 0.1351(2) 0.4174(2) 0.0446(12) Uani 1 1 d .
C41 C 0.1966(3) 0.3187(2) 0.37886(19) 0.0377(11) Uani 1 1 d .
C42 C 0.0908(3) 0.3457(2) 0.39748(19) 0.0378(11) Uani 1 1 d .
C43 C 0.0221(3) 0.3600(2) 0.4564(2) 0.0516(12) Uani 1 1 d .
H43 H 0.0412 0.3516 0.4945 0.062 Uiso 1 1 calc R
C44 C -0.0766(3) 0.3872(2) 0.4571(2) 0.0602(14) Uani 1 1 d .
H44 H -0.1239 0.3982 0.4963 0.072 Uiso 1 1 calc R
C45 C -0.1063(3) 0.3983(2) 0.4009(2) 0.0620(14) Uani 1 1 d .
H45 H -0.1732 0.4165 0.4032 0.074 Uiso 1 1 calc R
C46 C -0.0389(3) 0.3832(2) 0.3416(2) 0.0563(13) Uani 1 1 d .
H46 H -0.0585 0.3907 0.3037 0.068 Uiso 1 1 calc R
C47 C 0.0597(3) 0.3560(2) 0.34127(19) 0.0383(11) Uani 1 1 d .
C48 C 0.1488(3) 0.3345(2) 0.2886(2) 0.0384(11) Uani 1 1 d .
C51 C 0.2273(3) 0.3159(2) 0.18034(19) 0.0409(11) Uani 1 1 d .
C52 C 0.2257(3) 0.3168(2) 0.11328(19) 0.0396(11) Uani 1 1 d .
C53 C 0.1488(3) 0.3397(2) 0.0838(2) 0.0576(14) Uani 1 1 d .
H53 H 0.0839 0.3587 0.1076 0.069 Uiso 1 1 calc R
C54 C 0.1735(4) 0.3329(2) 0.0173(2) 0.0676(15) Uani 1 1 d .
H54 H 0.1240 0.3461 -0.0041 0.081 Uiso 1 1 calc R
C55 C 0.2709(4) 0.3067(2) -0.0175(2) 0.0667(15) Uani 1 1 d .
H55 H 0.2854 0.3035 -0.0621 0.080 Uiso 1 1 calc R
C56 C 0.3466(3) 0.2854(2) 0.01169(19) 0.0525(13) Uani 1 1 d .
H56 H 0.4118 0.2680 -0.0123 0.063 Uiso 1 1 calc R
C57 C 0.3228(3) 0.2906(2) 0.07801(19) 0.0399(11) Uani 1 1 d .
C58 C 0.3814(3) 0.2738(2) 0.12311(19) 0.0375(11) Uani 1 1 d .
C61 C 0.5318(3) 0.2341(2) 0.14715(19) 0.0399(11) Uani 1 1 d .
C62 C 0.6391(3) 0.2057(2) 0.1294(2) 0.0450(12) Uani 1 1 d .
C63 C 0.7062(3) 0.1884(2) 0.0689(2) 0.0603(14) Uani 1 1 d .
H63 H 0.6852 0.1936 0.0314 0.072 Uiso 1 1 calc R
C64 C 0.8046(3) 0.1632(2) 0.0678(2) 0.0708(16) Uani 1 1 d .
H64 H 0.8515 0.1517 0.0284 0.085 Uiso 1 1 calc R
C65 C 0.8360(3) 0.1543(2) 0.1245(2) 0.0703(16) Uani 1 1 d .
H65 H 0.9031 0.1372 0.1222 0.084 Uiso 1 1 calc R
C66 C 0.7683(3) 0.1709(2) 0.1833(2) 0.0595(14) Uani 1 1 d .
H66 H 0.7884 0.1640 0.2211 0.071 Uiso 1 1 calc R
C67 C 0.6699(3) 0.1981(2) 0.1849(2) 0.0411(11) Uani 1 1 d .
C68 C 0.5827(3) 0.2213(2) 0.2371(2) 0.0402(11) Uani 1 1 d .
C71 C 0.5039(3) 0.2413(2) 0.34525(19) 0.0373(11) Uani 1 1 d .
C72 C 0.5051(3) 0.2393(2) 0.41267(19) 0.0421(11) Uani 1 1 d .
C73 C 0.5817(3) 0.2176(2) 0.4422(2) 0.0528(13) Uani 1 1 d .
H73 H 0.6467 0.1998 0.4182 0.063 Uiso 1 1 calc R
C74 C 0.5583(4) 0.2233(2) 0.5077(2) 0.0618(14) Uani 1 1 d .
H74 H 0.6081 0.2088 0.5287 0.074 Uiso 1 1 calc R
C75 C 0.4615(4) 0.2504(2) 0.5430(2) 0.0624(14) Uani 1 1 d .
H75 H 0.4483 0.2555 0.5874 0.075 Uiso 1 1 calc R
C76 C 0.3836(3) 0.2702(2) 0.51484(19) 0.0501(12) Uani 1 1 d .
H76 H 0.3183 0.2864 0.5391 0.060 Uiso 1 1 calc R
C77 C 0.4082(3) 0.2645(2) 0.44776(19) 0.0387(11) Uani 1 1 d .
C78 C 0.3483(3) 0.2801(2) 0.40303(19) 0.0354(10) Uani 1 1 d .
C81 C 0.2037(3) 0.4880(2) 0.3448(2) 0.0422(11) Uani 1 1 d .
C82 C 0.1016(3) 0.5212(2) 0.3474(2) 0.0434(11) Uani 1 1 d .
C83 C 0.0194(3) 0.5439(2) 0.3993(2) 0.0515(12) Uani 1 1 d .
H83 H 0.0234 0.5369 0.4415 0.062 Uiso 1 1 calc R
C84 C -0.0675(3) 0.5770(2) 0.3856(2) 0.0678(15) Uani 1 1 d .
H84 H -0.1238 0.5934 0.4191 0.081 Uiso 1 1 calc R
C85 C -0.0731(3) 0.5867(2) 0.3224(3) 0.0760(16) Uani 1 1 d .
H85 H -0.1332 0.6098 0.3146 0.091 Uiso 1 1 calc R
C86 C 0.0081(3) 0.5628(2) 0.2706(2) 0.0672(15) Uani 1 1 d .
H86 H 0.0035 0.5689 0.2284 0.081 Uiso 1 1 calc R
C87 C 0.0960(3) 0.5296(2) 0.2844(2) 0.0480(12) Uani 1 1 d .
C88 C 0.1948(3) 0.4999(2) 0.2442(2) 0.0404(11) Uani 1 1 d .
C91 C 0.3050(3) 0.4696(2) 0.1443(2) 0.0430(11) Uani 1 1 d .
C92 C 0.3281(3) 0.4654(2) 0.07484(19) 0.0411(11) Uani 1 1 d .
C93 C 0.2701(3) 0.4881(2) 0.0322(2) 0.0587(14) Uani 1 1 d .
H93 H 0.2024 0.5081 0.0466 0.070 Uiso 1 1 calc R
C94 C 0.3179(4) 0.4795(2) -0.0324(2) 0.0706(16) Uani 1 1 d .
H94 H 0.2819 0.4951 -0.0624 0.085 Uiso 1 1 calc R
C95 C 0.4183(4) 0.4480(2) -0.0538(2) 0.0632(15) Uani 1 1 d .
H95 H 0.4481 0.4428 -0.0978 0.076 Uiso 1 1 calc R
C96 C 0.4751(3) 0.4244(2) -0.0116(2) 0.0558(13) Uani 1 1 d .
H96 H 0.5422 0.4027 -0.0264 0.067 Uiso 1 1 calc R
C97 C 0.4290(3) 0.4342(2) 0.05347(19) 0.0422(12) Uani 1 1 d .
C98 C 0.4662(3) 0.4203(2) 0.1104(2) 0.0427(11) Uani 1 1 d .
C101 C 0.5939(3) 0.3875(2) 0.1587(2) 0.0409(11) Uani 1 1 d .
C102 C 0.6993(3) 0.3645(2) 0.1556(2) 0.0445(12) Uani 1 1 d .
C103 C 0.7824(3) 0.3452(2) 0.1039(2) 0.0597(14) Uani 1 1 d .
H103 H 0.7769 0.3443 0.0620 0.072 Uiso 1 1 calc R
C104 C 0.8741(3) 0.3273(2) 0.1176(2) 0.0631(14) Uani 1 1 d .
H104 H 0.9316 0.3139 0.0842 0.076 Uiso 1 1 calc R
C105 C 0.8815(3) 0.3292(2) 0.1804(2) 0.0650(15) Uani 1 1 d .
H105 H 0.9439 0.3169 0.1882 0.078 Uiso 1 1 calc R
C106 C 0.7989(3) 0.3486(2) 0.2309(2) 0.0559(13) Uani 1 1 d .
H106 H 0.8044 0.3495 0.2728 0.067 Uiso 1 1 calc R
C107 C 0.7072(3) 0.3669(2) 0.2180(2) 0.0445(12) Uani 1 1 d .
C108 C 0.6059(3) 0.3898(2) 0.2590(2) 0.0379(11) Uani 1 1 d .
C111 C 0.4956(3) 0.4166(2) 0.35816(19) 0.0405(11) Uani 1 1 d .
C112 C 0.4728(3) 0.4214(2) 0.42764(19) 0.0423(11) Uani 1 1 d .
C113 C 0.5315(3) 0.4071(2) 0.4707(2) 0.0508(13) Uani 1 1 d .
H113 H 0.6002 0.3908 0.4565 0.061 Uiso 1 1 calc R
C114 C 0.4843(4) 0.4179(2) 0.5350(2) 0.0598(14) Uani 1 1 d .
H114 H 0.5218 0.4089 0.5648 0.072 Uiso 1 1 calc R
C115 C 0.3812(4) 0.4422(2) 0.5567(2) 0.0621(14) Uani 1 1 d .
H115 H 0.3514 0.4494 0.6005 0.075 Uiso 1 1 calc R
C116 C 0.3232(3) 0.4556(2) 0.5144(2) 0.0530(13) Uani 1 1 d .
H116 H 0.2545 0.4716 0.5288 0.064 Uiso 1 1 calc R
C117 C 0.3704(3) 0.4445(2) 0.4493(2) 0.0424(11) Uani 1 1 d .
C118 C 0.3322(3) 0.4531(2) 0.39275(19) 0.0380(11) Uani 1 1 d .
C121 C 0.3264(4) -0.0690(3) 0.3773(2) 0.103(2) Uani 1 1 d D
H21A H 0.3448 -0.1189 0.3804 0.124 Uiso 1 1 calc R
H21B H 0.3736 -0.0506 0.3920 0.124 Uiso 1 1 calc R
C122 C 0.2252(4) -0.0429(3) 0.4221(3) 0.0917(18) Uani 1 1 d D
H22A H 0.1798 -0.0673 0.4123 0.110 Uiso 1 1 calc R
H22B H 0.2017 0.0057 0.4142 0.110 Uiso 1 1 calc R
C123 C 0.2214(4) -0.0512(3) 0.4937(3) 0.108(2) Uani 1 1 d D
H23A H 0.2426 -0.1000 0.5018 0.129 Uiso 1 1 calc R
H23B H 0.2688 -0.0284 0.5030 0.129 Uiso 1 1 calc R
C124 C 0.1228(4) -0.0232(3) 0.5385(3) 0.115(2) Uani 1 1 d D
H24A H 0.0762 -0.0484 0.5317 0.138 Uiso 1 1 calc R
H24B H 0.0993 0.0248 0.5288 0.138 Uiso 1 1 calc R
C125 C 0.1242(5) -0.0281(4) 0.6083(3) 0.137(3) Uani 1 1 d D
H25A H 0.1507 -0.0759 0.6175 0.164 Uiso 1 1 calc R
H25B H 0.1684 -0.0012 0.6156 0.164 Uiso 1 1 calc R
C126 C 0.0297(5) -0.0044(4) 0.6510(3) 0.179(3) Uani 1 1 d D
H26A H 0.0033 0.0431 0.6425 0.268 Uiso 1 1 calc R
H26B H 0.0353 -0.0080 0.6944 0.268 Uiso 1 1 calc R
H26C H -0.0139 -0.0319 0.6452 0.268 Uiso 1 1 calc R
C131 C 0.4687(3) -0.0908(2) 0.2454(3) 0.0996(19) Uani 1 1 d D
H31A H 0.4800 -0.0765 0.2010 0.120 Uiso 1 1 calc R
H31B H 0.5149 -0.0751 0.2637 0.120 Uiso 1 1 calc R
C132 C 0.4920(4) -0.1701(3) 0.2465(3) 0.144(3) Uani 1 1 d D
H32A H 0.4875 -0.1845 0.2905 0.173 Uiso 1 1 calc R
H32B H 0.4416 -0.1855 0.2325 0.173 Uiso 1 1 calc R
C133 C 0.5937(6) -0.2061(4) 0.2045(4) 0.175(4) Uani 1 1 d D
H33A H 0.5998 -0.2556 0.2041 0.210 Uiso 1 1 calc R
H33B H 0.6011 -0.1903 0.1608 0.210 Uiso 1 1 calc R
C134 C 0.6689(6) -0.1916(5) 0.2288(7) 0.283(8) Uani 1 1 d D
H34A H 0.6812 -0.1479 0.2115 0.339 Uiso 1 1 calc R
H34B H 0.6431 -0.1851 0.2750 0.339 Uiso 1 1 calc R
C135 C 0.7484(9) -0.2337(7) 0.2182(10) 0.467(14) Uani 1 1 d D
H35A H 0.7721 -0.2403 0.1718 0.561 Uiso 1 1 calc R
H35B H 0.7343 -0.2771 0.2353 0.561 Uiso 1 1 calc R
C136 C 0.8223(7) -0.2259(6) 0.2375(6) 0.305(7) Uani 1 1 d D
H36A H 0.8775 -0.2247 0.2011 0.458 Uiso 1 1 calc R
H36B H 0.8411 -0.2637 0.2642 0.458 Uiso 1 1 calc R
H36C H 0.8036 -0.1833 0.2618 0.458 Uiso 1 1 calc R
C141 C 0.2504(4) -0.0787(3) 0.2595(3) 0.105(2) Uani 1 1 d D
H41A H 0.2648 -0.1287 0.2624 0.126 Uiso 1 1 calc R
H41B H 0.1842 -0.0605 0.2871 0.126 Uiso 1 1 calc R
C142 C 0.2505(6) -0.0593(4) 0.1899(3) 0.190(4) Uani 1 1 d D
H42A H 0.3140 -0.0818 0.1613 0.228 Uiso 1 1 calc R
H42B H 0.2426 -0.0097 0.1856 0.228 Uiso 1 1 calc R
C143 C 0.1644(7) -0.0812(5) 0.1692(5) 0.257(5) Uani 1 1 d D
H43A H 0.1620 -0.1276 0.1839 0.308 Uiso 1 1 calc R
H43B H 0.1014 -0.0504 0.1904 0.308 Uiso 1 1 calc R
C144 C 0.1759(13) -0.0796(6) 0.1020(5) 0.476(15) Uani 1 1 d D
H44A H 0.2455 -0.0939 0.0788 0.571 Uiso 1 1 calc R
H44B H 0.1402 -0.1101 0.0895 0.571 Uiso 1 1 calc R
C145 C 0.1392(12) -0.0164(6) 0.0903(7) 0.432(14) Uani 1 1 d D
H45A H 0.1963 0.0035 0.0747 0.519 Uiso 1 1 calc R
H45B H 0.1042 0.0051 0.1322 0.519 Uiso 1 1 calc R
C146 C 0.0810(6) 0.0081(5) 0.0535(5) 0.293(7) Uani 1 1 d D
H46A H 0.1202 0.0082 0.0098 0.439 Uiso 1 1 calc R
H46B H 0.0451 0.0544 0.0673 0.439 Uiso 1 1 calc R
H46C H 0.0348 -0.0204 0.0561 0.439 Uiso 1 1 calc R
C151 C 0.3205(3) 0.6248(2) 0.34040(18) 0.0618(13) Uani 1 1 d .
H51A H 0.2575 0.6215 0.3338 0.074 Uiso 1 1 calc R
H51B H 0.3334 0.5937 0.3746 0.074 Uiso 1 1 calc R
C152 C 0.3102(3) 0.6999(2) 0.3628(2) 0.0795(16) Uani 1 1 d .
H52A H 0.3649 0.7004 0.3810 0.095 Uiso 1 1 calc R
H52B H 0.3160 0.7291 0.3255 0.095 Uiso 1 1 calc R
C153 C 0.2130(4) 0.7307(3) 0.4122(3) 0.106(2) Uani 1 1 d .
H53A H 0.2123 0.7046 0.4513 0.127 Uiso 1 1 calc R
H53B H 0.2136 0.7775 0.4222 0.127 Uiso 1 1 calc R
C154 C 0.1160(5) 0.7334(4) 0.3954(3) 0.135(3) Uani 1 1 d .
H54A H 0.1161 0.6874 0.3823 0.162 Uiso 1 1 calc R
H54B H 0.0613 0.7470 0.4336 0.162 Uiso 1 1 calc R
C155 C 0.0999(7) 0.7800(4) 0.3456(4) 0.193(4) Uani 1 1 d .
H55A H 0.1574 0.7686 0.3087 0.232 Uiso 1 1 calc R
H55B H 0.0947 0.8264 0.3602 0.232 Uiso 1 1 calc R
C156 C 0.0099(5) 0.7795(5) 0.3248(4) 0.227(5) Uani 1 1 d .
H56A H -0.0478 0.7920 0.3606 0.341 Uiso 1 1 calc R
H56B H 0.0150 0.7340 0.3091 0.341 Uiso 1 1 calc R
H56C H 0.0042 0.8120 0.2911 0.341 Uiso 1 1 calc R
C161 C 0.3991(3) 0.6571(2) 0.20028(19) 0.0647(14) Uani 1 1 d .
H61A H 0.3875 0.7036 0.2169 0.078 Uiso 1 1 calc R
H61B H 0.4591 0.6490 0.1650 0.078 Uiso 1 1 calc R
C162 C 0.3120(4) 0.6524(3) 0.1743(2) 0.0980(19) Uani 1 1 d .
H62A H 0.3282 0.6078 0.1527 0.118 Uiso 1 1 calc R
H62B H 0.2545 0.6537 0.2106 0.118 Uiso 1 1 calc R
C163 C 0.2833(5) 0.7071(3) 0.1288(3) 0.147(3) Uani 1 1 d .
H63A H 0.3418 0.7090 0.0942 0.176 Uiso 1 1 calc R
H63B H 0.2601 0.7515 0.1514 0.176 Uiso 1 1 calc R
C164 C 0.2007(7) 0.6952(5) 0.0991(5) 0.261(7) Uani 1 1 d .
H64A H 0.2193 0.7106 0.0552 0.314 Uiso 1 1 calc R
H64B H 0.2127 0.6454 0.0958 0.314 Uiso 1 1 calc R
C165 C 0.1246(6) 0.7119(8) 0.1130(7) 0.348(10) Uani 1 1 d .
H65A H 0.1113 0.7611 0.1219 0.417 Uiso 1 1 calc R
H65B H 0.1039 0.6909 0.1542 0.417 Uiso 1 1 calc R
C166 C 0.0505(6) 0.7045(5) 0.0764(3) 0.261(5) Uani 1 1 d .
H66A H 0.0468 0.7401 0.0452 0.392 Uiso 1 1 calc R
H66B H -0.0138 0.7085 0.1060 0.392 Uiso 1 1 calc R
H66C H 0.0719 0.6601 0.0550 0.392 Uiso 1 1 calc R
C171 C 0.5444(3) 0.5904(2) 0.27876(19) 0.0650(14) Uani 1 1 d .
H71A H 0.5444 0.6359 0.2932 0.078 Uiso 1 1 calc R
H71B H 0.5523 0.5590 0.3136 0.078 Uiso 1 1 calc R
C172 C 0.6339(3) 0.5679(2) 0.22251(19) 0.0678(15) Uani 1 1 d .
H72A H 0.6343 0.6042 0.1911 0.081 Uiso 1 1 calc R
H72B H 0.6280 0.5271 0.2024 0.081 Uiso 1 1 calc R
C173 C 0.7330(3) 0.5517(3) 0.2406(2) 0.097(2) Uani 1 1 d .
H73A H 0.7282 0.5210 0.2768 0.117 Uiso 1 1 calc R
H73B H 0.7432 0.5943 0.2546 0.117 Uiso 1 1 calc R
C174 C 0.8279(4) 0.5171(3) 0.1847(3) 0.0992(19) Uani 1 1 d .
H74A H 0.8818 0.4947 0.2033 0.119 Uiso 1 1 calc R
H74B H 0.8121 0.4820 0.1622 0.119 Uiso 1 1 calc R
C175 C 0.8586(4) 0.5668(3) 0.1410(3) 0.119(2) Uani 1 1 d .
H75A H 0.8729 0.6030 0.1630 0.142 Uiso 1 1 calc R
H75B H 0.8072 0.5875 0.1199 0.142 Uiso 1 1 calc R
C176 C 0.9562(4) 0.5265(3) 0.0902(3) 0.138(3) Uani 1 1 d .
H76A H 1.0059 0.5059 0.1120 0.207 Uiso 1 1 calc R
H76B H 0.9809 0.5582 0.0591 0.207 Uiso 1 1 calc R
H76C H 0.9407 0.4910 0.0689 0.207 Uiso 1 1 calc R

loop_
_atom_site_aniso_label
_atom_site_aniso_U_11
_atom_site_aniso_U_22
_atom_site_aniso_U_33
_atom_site_aniso_U_23
_atom_site_aniso_U_13
_atom_site_aniso_U_12
Si1 0.0732(11) 0.0408(10) 0.0809(11) 0.0086(8) -0.0207(9) -0.0185(8)
Si2 0.0476(8) 0.0375(9) 0.0453(8) 0.0016(6) -0.0175(7) -0.0082(7)
Si3 0.0350(7) 0.0360(8) 0.0356(7) -0.0012(5) -0.0109(5) -0.0052(6)
Si4 0.0386(7) 0.0379(8) 0.0344(7) 0.0001(6) -0.0113(6) -0.0075(6)
Si5 0.0619(9) 0.0373(9) 0.0474(8) 0.0003(6) -0.0143(7) -0.0161(7)
O1 0.066(2) 0.0257(18) 0.0551(18) 0.0072(14) -0.0230(16) -0.0149(16)
O2 0.0473(17) 0.0232(17) 0.0384(16) 0.0013(13) -0.0158(14) -0.0127(14)
O3 0.0407(16) 0.0239(17) 0.0324(15) -0.0006(12) -0.0103(13) -0.0091(13)
O4 0.0515(18) 0.0309(18) 0.0437(17) -0.0022(14) -0.0175(14) -0.0140(15)
N1 0.046(2) 0.042(2) 0.043(2) 0.0031(19) -0.015(2) -0.0111(19)
N2 0.063(3) 0.048(3) 0.045(2) 0.009(2) -0.023(2) -0.022(2)
N3 0.047(2) 0.034(2) 0.046(2) -0.0007(18) -0.017(2) -0.0058(19)
N4 0.057(3) 0.048(3) 0.050(3) -0.004(2) -0.009(2) -0.006(2)
N5 0.047(2) 0.041(2) 0.045(2) -0.0023(19) -0.017(2) 0.000(2)
N6 0.057(3) 0.046(3) 0.058(3) 0.010(2) -0.027(2) -0.005(2)
N7 0.038(2) 0.046(3) 0.044(2) 0.0041(19) -0.015(2) -0.005(2)
N8 0.056(3) 0.050(3) 0.046(2) 0.0030(19) -0.019(2) -0.011(2)
N11 0.032(2) 0.037(2) 0.039(2) -0.0009(17) -0.0094(18) -0.0057(18)
N12 0.038(2) 0.050(3) 0.037(2) -0.0003(19) -0.0148(19) -0.0072(19)
N13 0.037(2) 0.037(2) 0.033(2) 0.0023(17) -0.0116(18) -0.0080(18)
N14 0.043(2) 0.051(3) 0.035(2) -0.0044(18) -0.008(2) -0.004(2)
N15 0.033(2) 0.034(2) 0.041(2) -0.0018(17) -0.0084(18) -0.0029(18)
N16 0.035(2) 0.042(2) 0.047(2) -0.0011(19) -0.011(2) -0.0031(19)
N17 0.033(2) 0.035(2) 0.037(2) 0.0017(17) -0.0125(18) -0.0027(18)
N18 0.042(2) 0.040(2) 0.038(2) -0.0001(18) -0.0089(19) -0.0058(19)
N21 0.036(2) 0.040(2) 0.039(2) -0.0021(18) -0.0154(19) -0.0022(18)
N22 0.049(2) 0.051(3) 0.042(2) -0.0019(19) -0.020(2) -0.009(2)
N23 0.039(2) 0.042(2) 0.034(2) 0.0033(17) -0.0103(19) -0.0102(19)
N24 0.048(2) 0.048(3) 0.035(2) 0.0037(18) -0.008(2) -0.008(2)
N25 0.042(2) 0.044(2) 0.038(2) 0.0036(18) -0.0127(19) -0.0105(19)
N26 0.040(2) 0.045(3) 0.043(2) 0.0011(19) -0.017(2) -0.009(2)
N27 0.039(2) 0.041(2) 0.030(2) 0.0006(17) -0.0099(18) -0.0113(19)
N28 0.039(2) 0.040(2) 0.036(2) -0.0022(17) -0.0096(18) -0.0067(19)
C1 0.050(3) 0.041(3) 0.049(3) 0.006(2) -0.016(3) -0.017(3)
C2 0.040(3) 0.045(3) 0.056(3) 0.001(3) -0.012(3) -0.012(3)
C3 0.054(3) 0.069(4) 0.066(4) 0.002(3) -0.021(3) -0.015(3)
C4 0.050(3) 0.086(4) 0.067(4) -0.005(3) -0.013(3) -0.016(3)
C5 0.042(3) 0.083(4) 0.077(4) 0.009(3) -0.021(3) -0.016(3)
C6 0.057(3) 0.063(4) 0.061(3) 0.010(3) -0.026(3) -0.018(3)
C7 0.036(3) 0.047(3) 0.054(3) 0.005(2) -0.014(3) -0.013(2)
C8 0.053(3) 0.036(3) 0.056(3) 0.007(2) -0.020(3) -0.015(3)
C11 0.064(3) 0.040(3) 0.050(3) 0.007(2) -0.021(3) -0.019(3)
C12 0.073(4) 0.041(3) 0.042(3) 0.004(2) -0.022(3) -0.018(3)
C13 0.077(4) 0.069(4) 0.050(3) 0.007(3) -0.025(3) -0.022(3)
C14 0.119(5) 0.079(4) 0.055(4) 0.002(3) -0.039(4) -0.024(4)
C15 0.114(5) 0.083(5) 0.048(3) -0.002(3) -0.021(4) -0.015(4)
C16 0.090(4) 0.061(4) 0.051(3) -0.003(3) -0.023(3) -0.010(3)
C17 0.072(4) 0.033(3) 0.041(3) 0.002(2) -0.016(3) -0.011(3)
C18 0.057(3) 0.034(3) 0.052(3) 0.000(2) -0.011(3) -0.011(3)
C21 0.055(3) 0.033(3) 0.058(3) -0.001(3) -0.012(3) -0.010(3)
C22 0.041(3) 0.039(3) 0.068(4) 0.001(3) -0.009(3) -0.008(3)
C23 0.066(4) 0.061(4) 0.080(4) -0.011(3) -0.009(3) -0.006(3)
C24 0.057(4) 0.086(5) 0.111(5) -0.008(4) -0.008(4) 0.005(3)
C25 0.044(4) 0.105(5) 0.112(5) 0.002(4) -0.021(4) -0.003(3)
C26 0.049(3) 0.083(4) 0.079(4) 0.005(3) -0.018(3) -0.008(3)
C27 0.040(3) 0.053(3) 0.066(4) 0.008(3) -0.015(3) -0.009(3)
C28 0.053(3) 0.036(3) 0.056(3) 0.006(3) -0.018(3) -0.011(3)
C31 0.047(3) 0.041(3) 0.058(3) 0.006(3) -0.021(3) -0.010(3)
C32 0.062(3) 0.041(3) 0.043(3) 0.010(2) -0.025(3) -0.013(3)
C33 0.060(3) 0.057(4) 0.060(3) 0.003(3) -0.029(3) -0.009(3)
C34 0.101(5) 0.071(4) 0.056(4) 0.011(3) -0.041(4) -0.015(4)
C35 0.088(4) 0.079(4) 0.052(3) 0.009(3) -0.021(3) -0.020(4)
C36 0.061(3) 0.079(4) 0.046(3) 0.001(3) -0.016(3) -0.010(3)
C37 0.056(3) 0.040(3) 0.044(3) 0.010(2) -0.017(3) -0.012(3)
C38 0.054(3) 0.039(3) 0.045(3) 0.011(2) -0.021(3) -0.014(3)
C41 0.037(3) 0.036(3) 0.037(3) 0.000(2) -0.004(2) -0.009(2)
C42 0.033(3) 0.039(3) 0.037(3) -0.002(2) -0.004(2) -0.005(2)
C43 0.049(3) 0.050(3) 0.053(3) 0.000(2) -0.008(3) -0.010(3)
C44 0.047(3) 0.065(4) 0.053(3) -0.011(3) 0.007(3) -0.006(3)
C45 0.043(3) 0.069(4) 0.072(4) -0.009(3) -0.013(3) -0.011(3)
C46 0.043(3) 0.059(4) 0.062(3) -0.011(3) -0.014(3) -0.001(3)
C47 0.029(3) 0.043(3) 0.039(3) -0.003(2) -0.004(2) -0.006(2)
C48 0.033(3) 0.035(3) 0.050(3) 0.000(2) -0.013(2) -0.010(2)
C51 0.043(3) 0.043(3) 0.038(3) 0.006(2) -0.013(2) -0.011(2)
C52 0.051(3) 0.034(3) 0.038(3) 0.004(2) -0.018(2) -0.012(2)
C53 0.052(3) 0.074(4) 0.050(3) 0.011(3) -0.020(3) -0.016(3)
C54 0.070(4) 0.087(4) 0.057(4) 0.016(3) -0.037(3) -0.019(3)
C55 0.089(4) 0.083(4) 0.038(3) 0.012(3) -0.029(3) -0.028(4)
C56 0.058(3) 0.057(3) 0.042(3) -0.002(2) -0.014(3) -0.012(3)
C57 0.048(3) 0.040(3) 0.036(3) 0.001(2) -0.015(2) -0.013(2)
C58 0.046(3) 0.033(3) 0.034(3) 0.004(2) -0.010(2) -0.010(2)
C61 0.043(3) 0.039(3) 0.034(3) 0.001(2) -0.002(2) -0.011(2)
C62 0.042(3) 0.039(3) 0.045(3) -0.006(2) -0.001(3) -0.003(2)
C63 0.050(3) 0.063(4) 0.059(3) -0.009(3) -0.009(3) -0.002(3)
C64 0.050(3) 0.077(4) 0.062(4) -0.023(3) 0.015(3) 0.002(3)
C65 0.036(3) 0.081(4) 0.082(4) -0.019(3) -0.002(3) -0.002(3)
C66 0.044(3) 0.061(4) 0.071(4) -0.013(3) -0.013(3) -0.008(3)
C67 0.034(3) 0.036(3) 0.050(3) -0.004(2) -0.010(3) -0.004(2)
C68 0.039(3) 0.037(3) 0.045(3) -0.001(2) -0.015(3) -0.004(2)
C71 0.039(3) 0.033(3) 0.043(3) 0.000(2) -0.016(2) -0.007(2)
C72 0.048(3) 0.043(3) 0.040(3) 0.005(2) -0.020(3) -0.012(3)
C73 0.049(3) 0.057(3) 0.052(3) 0.003(3) -0.015(3) -0.013(3)
C74 0.071(4) 0.070(4) 0.050(3) 0.013(3) -0.034(3) -0.008(3)
C75 0.080(4) 0.063(4) 0.046(3) 0.000(3) -0.028(3) -0.007(3)
C76 0.062(3) 0.048(3) 0.040(3) -0.002(2) -0.017(3) -0.010(3)
C77 0.045(3) 0.034(3) 0.038(3) 0.002(2) -0.013(2) -0.008(2)
C78 0.040(3) 0.030(3) 0.036(3) 0.000(2) -0.011(2) -0.007(2)
C81 0.043(3) 0.037(3) 0.046(3) -0.001(2) -0.011(3) -0.009(2)
C82 0.040(3) 0.038(3) 0.049(3) -0.008(2) -0.005(3) -0.009(2)
C83 0.040(3) 0.049(3) 0.063(3) -0.005(3) -0.011(3) -0.007(3)
C84 0.047(3) 0.076(4) 0.068(4) -0.019(3) -0.003(3) -0.002(3)
C85 0.047(3) 0.074(4) 0.096(4) -0.009(4) -0.019(3) 0.008(3)
C86 0.051(3) 0.081(4) 0.067(4) -0.007(3) -0.024(3) 0.001(3)
C87 0.041(3) 0.051(3) 0.050(3) -0.004(2) -0.017(3) -0.002(3)
C88 0.041(3) 0.037(3) 0.045(3) -0.003(2) -0.015(3) -0.008(2)
C91 0.049(3) 0.039(3) 0.046(3) 0.006(2) -0.017(3) -0.017(3)
C92 0.046(3) 0.047(3) 0.036(3) 0.003(2) -0.014(2) -0.019(2)
C93 0.073(4) 0.065(4) 0.047(3) 0.008(3) -0.029(3) -0.020(3)
C94 0.084(4) 0.081(4) 0.059(4) 0.015(3) -0.043(3) -0.019(4)
C95 0.084(4) 0.075(4) 0.037(3) 0.005(3) -0.022(3) -0.025(3)
C96 0.059(3) 0.059(4) 0.046(3) 0.004(3) -0.008(3) -0.016(3)
C97 0.053(3) 0.042(3) 0.035(3) 0.000(2) -0.016(3) -0.014(3)
C98 0.048(3) 0.039(3) 0.042(3) 0.001(2) -0.010(3) -0.015(3)
C101 0.042(3) 0.042(3) 0.036(3) 0.003(2) -0.006(2) -0.010(2)
C102 0.037(3) 0.047(3) 0.045(3) -0.005(2) -0.005(2) -0.006(2)
C103 0.052(3) 0.063(4) 0.063(3) 0.002(3) -0.014(3) -0.013(3)
C104 0.037(3) 0.072(4) 0.071(4) 0.000(3) -0.002(3) -0.007(3)
C105 0.038(3) 0.080(4) 0.072(4) 0.013(3) -0.015(3) -0.008(3)
C106 0.045(3) 0.058(4) 0.061(3) 0.008(3) -0.011(3) -0.010(3)
C107 0.033(3) 0.047(3) 0.053(3) 0.004(2) -0.012(3) -0.010(2)
C108 0.034(3) 0.038(3) 0.044(3) 0.005(2) -0.013(2) -0.010(2)
C111 0.048(3) 0.035(3) 0.039(3) 0.006(2) -0.013(3) -0.012(2)
C112 0.049(3) 0.036(3) 0.043(3) -0.003(2) -0.018(3) -0.007(2)
C113 0.059(3) 0.050(3) 0.046(3) 0.003(2) -0.024(3) -0.008(3)
C114 0.087(4) 0.058(4) 0.046(3) 0.009(3) -0.033(3) -0.023(3)
C115 0.073(4) 0.072(4) 0.042(3) 0.008(3) -0.018(3) -0.017(3)
C116 0.058(3) 0.055(3) 0.044(3) 0.003(2) -0.013(3) -0.010(3)
C117 0.049(3) 0.038(3) 0.039(3) 0.000(2) -0.011(2) -0.008(2)
C118 0.044(3) 0.033(3) 0.040(3) 0.000(2) -0.015(2) -0.011(2)
C121 0.124(5) 0.063(4) 0.112(5) 0.037(4) -0.034(4) -0.004(4)
C122 0.106(5) 0.071(4) 0.093(5) 0.018(4) -0.020(4) -0.020(4)
C123 0.130(6) 0.095(5) 0.093(5) 0.012(4) -0.029(5) -0.022(4)
C124 0.135(6) 0.103(6) 0.100(5) 0.004(4) -0.021(5) -0.024(5)
C125 0.150(7) 0.150(7) 0.097(6) 0.012(5) -0.013(5) -0.034(6)
C126 0.180(8) 0.179(9) 0.154(8) -0.035(6) -0.024(6) -0.014(7)
C131 0.084(4) 0.047(4) 0.149(5) -0.001(4) -0.005(4) -0.008(3)
C132 0.117(5) 0.035(4) 0.234(8) -0.021(5) 0.013(5) 0.005(4)
C133 0.196(9) 0.061(5) 0.219(9) -0.018(5) -0.001(8) 0.008(7)
C134 0.123(9) 0.110(9) 0.59(2) -0.072(11) -0.105(11) 0.053(7)
C135 0.34(2) 0.177(14) 0.99(4) -0.11(2) -0.40(3) 0.022(13)
C136 0.267(14) 0.213(12) 0.429(16) -0.136(11) -0.160(13) 0.056(12)
C141 0.100(4) 0.067(4) 0.164(6) -0.009(4) -0.049(4) -0.033(4)
C142 0.312(11) 0.178(8) 0.179(8) 0.027(6) -0.163(8) -0.138(8)
C143 0.360(15) 0.187(11) 0.255(13) -0.049(10) -0.086(12) -0.109(10)
C144 1.04(4) 0.241(16) 0.152(11) -0.006(12) -0.129(19) -0.19(2)
C145 0.82(4) 0.308(19) 0.49(2) 0.266(17) -0.54(2) -0.36(2)
C146 0.134(8) 0.183(11) 0.52(2) -0.057(13) -0.008(10) -0.028(7)
C151 0.069(3) 0.048(3) 0.062(3) -0.012(3) -0.003(3) -0.015(3)
C152 0.095(4) 0.059(4) 0.072(4) -0.025(3) 0.006(3) -0.022(3)
C153 0.135(6) 0.058(4) 0.108(5) -0.030(4) 0.001(5) -0.023(4)
C154 0.123(6) 0.114(7) 0.139(7) -0.038(5) 0.001(6) -0.007(6)
C155 0.277(12) 0.158(8) 0.186(9) 0.074(7) -0.103(9) -0.097(9)
C156 0.143(8) 0.337(13) 0.200(9) -0.053(8) -0.065(7) -0.022(8)
C161 0.096(4) 0.037(3) 0.058(3) 0.003(2) -0.016(3) -0.015(3)
C162 0.151(6) 0.073(4) 0.096(4) 0.019(3) -0.079(4) -0.028(4)
C163 0.235(9) 0.083(5) 0.135(6) 0.032(4) -0.108(6) 0.002(5)
C164 0.338(17) 0.174(9) 0.340(17) 0.094(11) -0.281(15) 0.008(11)
C165 0.108(9) 0.54(3) 0.388(18) -0.198(16) -0.013(10) -0.083(12)
C166 0.197(9) 0.491(17) 0.159(8) 0.030(9) -0.065(7) -0.185(11)
C171 0.080(4) 0.073(4) 0.055(3) -0.003(3) -0.020(3) -0.040(3)
C172 0.074(4) 0.085(4) 0.056(3) 0.005(3) -0.015(3) -0.045(3)
C173 0.056(4) 0.167(6) 0.075(4) -0.019(4) -0.012(3) -0.039(4)
C174 0.087(5) 0.101(5) 0.117(5) 0.001(4) -0.039(4) -0.022(4)
C175 0.123(6) 0.132(7) 0.118(6) 0.054(5) -0.047(5) -0.054(5)
C176 0.085(5) 0.155(7) 0.124(5) -0.003(5) 0.036(4) -0.001(5)

loop_
_atom_type_symbol
_atom_type_description
_atom_type_scat_dispersion_real
_atom_type_scat_dispersion_imag
_atom_type_scat_source
C C 0.0033 0.0016 'International Tables Vol C Tables 4.2.6.8 and 6.1.1.4'
H H 0.0000 0.0000 'International Tables Vol C Tables 4.2.6.8 and 6.1.1.4'
N N 0.0061 0.0033 'International Tables Vol C Tables 4.2.6.8 and 6.1.1.4'
O O 0.0106 0.0060 'International Tables Vol C Tables 4.2.6.8 and 6.1.1.4'
Si Si 0.0817 0.0704 'International Tables Vol C Tables 4.2.6.8 and 6.1.1.4'

loop_
_geom_angle_atom_site_label_1
_geom_angle_atom_site_label_2
_geom_angle_atom_site_label_3
_geom_angle
O1 Si1 C141 108.7(2)
O1 Si1 C131 111.96(19)
C141 Si1 C131 109.8(2)
O1 Si1 C121 109.00(19)
C141 Si1 C121 110.6(3)
C131 Si1 C121 106.7(2)
O2 Si2 O1 178.88(14)
O2 Si2 N3 90.18(13)
O1 Si2 N3 89.37(14)
O2 Si2 N1 90.54(13)
O1 Si2 N1 88.44(14)
N3 Si2 N1 90.08(15)
O2 Si2 N5 91.49(14)
O1 Si2 N5 89.53(14)
N3 Si2 N5 89.97(15)
N1 Si2 N5 177.97(16)
O2 Si2 N7 91.00(13)
O1 Si2 N7 89.46(14)
N3 Si2 N7 178.74(16)
N1 Si2 N7 90.35(15)
N5 Si2 N7 89.56(15)
O2 Si3 O3 179.30(14)
O2 Si3 N17 89.57(13)
O3 Si3 N17 89.85(13)
O2 Si3 N11 89.69(13)
O3 Si3 N11 89.92(13)
N17 Si3 N11 89.84(14)
O2 Si3 N15 90.08(13)
O3 Si3 N15 90.31(13)
N17 Si3 N15 90.00(14)
N11 Si3 N15 179.72(18)
O2 Si3 N13 90.67(13)
O3 Si3 N13 89.91(13)
N17 Si3 N13 179.76(16)
N11 Si3 N13 90.14(14)
N15 Si3 N13 90.02(14)
O3 Si4 O4 178.49(13)
O3 Si4 N21 91.09(13)
O4 Si4 N21 89.18(13)
O3 Si4 N23 91.21(13)
O4 Si4 N23 87.30(13)
N21 Si4 N23 89.90(14)
O3 Si4 N25 90.81(13)
O4 Si4 N25 88.94(13)
N21 Si4 N25 178.04(15)
N23 Si4 N25 90.57(14)
O3 Si4 N27 90.75(13)
O4 Si4 N27 90.73(13)
N21 Si4 N27 89.83(14)
N23 Si4 N27 178.02(15)
N25 Si4 N27 89.64(14)
O4 Si5 C171 109.17(17)
O4 Si5 C151 110.51(17)
C171 Si5 C151 109.92(19)
O4 Si5 C161 108.72(16)
C171 Si5 C161 110.0(2)
C151 Si5 C161 108.50(19)
Si1 O1 Si2 161.54(18)
Si2 O2 Si3 178.17(17)
Si4 O3 Si3 179.42(18)
Si5 O4 Si4 157.48(16)
C8 N1 C1 107.0(3)
C8 N1 Si2 126.6(3)
C1 N1 Si2 126.3(3)
C8 N2 C11 121.3(4)
C18 N3 C11 106.2(4)
C18 N3 Si2 127.2(3)
C11 N3 Si2 126.6(3)
C18 N4 C21 122.3(4)
C28 N5 C21 107.1(4)
C28 N5 Si2 126.5(3)
C21 N5 Si2 126.3(3)
C28 N6 C31 121.6(4)
C31 N7 C38 106.7(3)
C31 N7 Si2 127.5(3)
C38 N7 Si2 125.7(3)
C1 N8 C38 121.1(4)
C48 N11 C41 107.4(3)
C48 N11 Si3 126.2(3)
C41 N11 Si3 126.5(3)
C48 N12 C51 121.1(3)
C51 N13 C58 106.8(3)
C51 N13 Si3 126.2(3)
C58 N13 Si3 127.0(3)
C61 N14 C58 121.6(4)
C68 N15 C61 107.8(3)
C68 N15 Si3 126.8(3)
C61 N15 Si3 125.4(3)
C68 N16 C71 122.2(4)
C78 N17 C71 106.6(3)
C78 N17 Si3 127.3(3)
C71 N17 Si3 126.1(3)
C41 N18 C78 121.4(3)
C88 N21 C81 106.6(3)
C88 N21 Si4 126.3(3)
C81 N21 Si4 127.0(3)
C91 N22 C88 121.2(4)
C91 N23 C98 107.5(3)
C91 N23 Si4 127.1(3)
C98 N23 Si4 125.5(3)
C101 N24 C98 120.3(4)
C108 N25 C101 108.3(3)
C108 N25 Si4 126.0(3)
C101 N25 Si4 125.7(3)
C108 N26 C111 120.5(4)
C111 N27 C118 107.5(3)
C111 N27 Si4 126.6(3)
C118 N27 Si4 125.9(3)
C118 N28 C81 120.9(4)
N8 C1 N1 128.0(4)
N8 C1 C2 122.4(4)
N1 C1 C2 109.5(4)
C7 C2 C3 121.0(4)
C7 C2 C1 107.5(4)
C3 C2 C1 131.5(4)
C4 C3 C2 118.1(4)
C3 C4 C5 120.8(4)
C6 C5 C4 120.6(4)
C7 C6 C5 118.5(4)
C6 C7 C2 120.9(4)
C6 C7 C8 132.7(4)
C2 C7 C8 106.4(4)
N2 C8 N1 127.6(4)
N2 C8 C7 122.9(4)
N1 C8 C7 109.5(4)
N2 C11 N3 127.6(4)
N2 C11 C12 121.7(4)
N3 C11 C12 110.7(4)
C17 C12 C13 121.3(4)
C17 C12 C11 106.0(4)
C13 C12 C11 132.8(5)
C14 C13 C12 117.4(5)
C13 C14 C15 121.2(5)
C16 C15 C14 120.8(5)
C15 C16 C17 117.7(5)
C16 C17 C12 121.6(4)
C16 C17 C18 131.9(5)
C12 C17 C18 106.5(4)
N4 C18 N3 127.0(4)
N4 C18 C17 122.4(4)
N3 C18 C17 110.6(4)
N4 C21 N5 127.3(4)
N4 C21 C22 123.2(5)
N5 C21 C22 109.6(4)
C27 C22 C23 121.3(5)
C27 C22 C21 107.1(4)
C23 C22 C21 131.6(5)
C24 C23 C22 116.8(5)
C23 C24 C25 121.9(5)
C26 C25 C24 120.5(5)
C27 C26 C25 118.1(5)
C26 C27 C22 121.4(5)
C26 C27 C28 132.2(5)
C22 C27 C28 106.4(4)
N6 C28 N5 128.3(4)
N6 C28 C27 121.8(4)
N5 C28 C27 109.9(4)
N6 C31 N7 126.5(4)
N6 C31 C32 122.7(4)
N7 C31 C32 110.8(4)
C37 C32 C33 120.5(4)
C37 C32 C31 106.2(4)
C33 C32 C31 133.3(5)
C34 C33 C32 117.6(4)
C33 C34 C35 121.7(5)
C34 C35 C36 121.7(5)
C35 C36 C37 116.5(4)
C32 C37 C36 122.0(4)
C32 C37 C38 106.8(4)
C36 C37 C38 131.3(4)
N8 C38 N7 128.5(4)
N8 C38 C37 122.0(4)
N7 C38 C37 109.5(4)
N18 C41 N11 128.0(4)
N18 C41 C42 122.3(4)
N11 C41 C42 109.6(3)
C43 C42 C47 120.0(4)
C43 C42 C41 132.8(4)
C47 C42 C41 107.1(4)
C42 C43 C44 117.7(4)
C45 C44 C43 121.7(4)
C46 C45 C44 121.3(4)
C45 C46 C47 116.8(4)
C46 C47 C42 122.4(4)
C46 C47 C48 131.5(4)
C42 C47 C48 106.1(4)
N12 C48 N11 128.4(4)
N12 C48 C47 121.9(4)
N11 C48 C47 109.8(3)
N12 C51 N13 128.0(4)
N12 C51 C52 122.3(4)
N13 C51 C52 109.6(4)
C57 C52 C53 121.8(4)
C57 C52 C51 106.3(4)
C53 C52 C51 131.8(4)
C54 C53 C52 116.8(4)
C55 C54 C53 121.0(4)
C56 C55 C54 122.0(4)
C55 C56 C57 117.8(4)
C56 C57 C52 120.6(4)
C56 C57 C58 132.6(4)
C52 C57 C58 106.8(4)
N14 C58 N13 127.1(4)
N14 C58 C57 122.5(4)
N13 C58 C57 110.4(4)
N14 C61 N15 128.9(4)
N14 C61 C62 123.3(4)
N15 C61 C62 107.8(4)
C67 C62 C63 121.8(4)
C67 C62 C61 107.8(4)
C63 C62 C61 130.4(4)
C64 C63 C62 116.7(4)
C63 C64 C65 121.7(4)
C66 C65 C64 120.4(4)
C65 C66 C67 118.3(4)
C62 C67 C66 121.1(4)
C62 C67 C68 106.8(4)
C66 C67 C68 132.1(4)
N16 C68 N15 127.2(4)
N16 C68 C67 122.9(4)
N15 C68 C67 109.8(3)
N16 C71 N17 127.6(4)
N16 C71 C72 122.9(4)
N17 C71 C72 109.5(4)
C77 C72 C73 121.7(4)
C77 C72 C71 106.4(4)
C73 C72 C71 131.9(4)
C74 C73 C72 117.7(4)
C73 C74 C75 120.8(4)
C76 C75 C74 122.4(4)
C75 C76 C77 116.4(4)
C72 C77 C76 121.0(4)
C72 C77 C78 107.3(4)
C76 C77 C78 131.7(4)
N18 C78 N17 127.0(4)
N18 C78 C77 122.8(4)
N17 C78 C77 110.1(3)
N28 C81 N21 127.5(4)
N28 C81 C82 122.3(4)
N21 C81 C82 110.1(3)
C87 C82 C83 122.1(4)
C87 C82 C81 106.6(4)
C83 C82 C81 131.3(4)
C84 C83 C82 117.1(4)
C83 C84 C85 121.1(4)
C86 C85 C84 122.0(5)
C87 C86 C85 116.9(4)
C86 C87 C82 120.8(4)
C86 C87 C88 132.7(4)
C82 C87 C88 106.5(4)
N22 C88 N21 128.0(4)
N22 C88 C87 121.8(4)
N21 C88 C87 110.1(4)
N22 C91 N23 127.3(4)
N22 C91 C92 122.3(4)
N23 C91 C92 110.4(4)
C97 C92 C93 121.8(4)
C97 C92 C91 106.3(4)
C93 C92 C91 131.9(4)
C94 C93 C92 116.8(4)
C93 C94 C95 121.5(4)
C96 C95 C94 121.6(4)
C95 C96 C97 117.7(4)
C96 C97 C92 120.5(4)
C96 C97 C98 132.6(4)
C92 C97 C98 106.8(4)
N24 C98 N23 128.8(4)
N24 C98 C97 122.0(4)
N23 C98 C97 109.1(4)
N24 C101 N25 128.9(4)
N24 C101 C102 121.8(4)
N25 C101 C102 109.2(3)
C107 C102 C103 121.8(4)
C107 C102 C101 106.7(4)
C103 C102 C101 131.5(4)
C102 C103 C104 116.9(4)
C103 C104 C105 121.0(4)
C106 C105 C104 121.4(4)
C105 C106 C107 118.2(4)
C106 C107 C102 120.6(4)
C106 C107 C108 132.8(4)
C102 C107 C108 106.6(4)
N26 C108 N25 129.5(4)
N26 C108 C107 121.3(4)
N25 C108 C107 109.3(4)
N26 C111 N27 127.7(4)
N26 C111 C112 122.2(4)
N27 C111 C112 110.1(4)
C117 C112 C113 120.9(4)
C117 C112 C111 106.1(4)
C113 C112 C111 133.0(4)
C114 C113 C112 117.5(4)
C113 C114 C115 121.5(4)
C116 C115 C114 121.1(4)
C115 C116 C117 117.8(4)
C112 C117 C116 121.2(4)
C112 C117 C118 106.9(4)
C116 C117 C118 131.9(4)
N28 C118 N27 128.7(4)
N28 C118 C117 121.9(4)
N27 C118 C117 109.4(4)
C122 C121 Si1 116.0(4)
C121 C122 C123 114.4(5)
C124 C123 C122 115.0(5)
C123 C124 C125 113.1(5)
C126 C125 C124 113.2(6)
C132 C131 Si1 114.5(4)
C133 C132 C131 114.8(5)
C134 C133 C132 109.8(8)
C135 C134 C133 117.9(13)
C134 C135 C136 123.4(17)
C142 C141 Si1 114.6(4)
C141 C142 C143 111.9(6)
C144 C143 C142 113.5(11)
C145 C144 C143 105.2(12)
C144 C145 C146 129.3(14)
C152 C151 Si5 115.0(3)
C153 C152 C151 114.4(4)
C154 C153 C152 118.5(5)
C155 C154 C153 113.3(7)
C154 C155 C156 114.4(8)
C162 C161 Si5 114.4(3)
C163 C162 C161 116.5(5)
C162 C163 C164 113.7(6)
C165 C164 C163 132.1(17)
C164 C165 C166 128.1(17)
C172 C171 Si5 117.1(3)
C171 C172 C173 113.8(4)
C172 C173 C174 115.3(4)
C175 C174 C173 110.9(5)
C174 C175 C176 105.8(6)

loop_
_geom_bond_atom_site_label_1
_geom_bond_atom_site_label_2
_geom_bond_distance
Si1 O1 1.611(3)
Si1 C141 1.827(5)
Si1 C131 1.862(4)
Si1 C121 1.884(5)
Si2 O2 1.658(3)
Si2 O1 1.689(3)
Si2 N3 1.914(3)
Si2 N1 1.916(3)
Si2 N5 1.920(3)
Si2 N7 1.931(3)
Si3 O2 1.670(3)
Si3 O3 1.678(2)
Si3 N17 1.921(3)
Si3 N11 1.922(3)
Si3 N15 1.924(3)
Si3 N13 1.930(3)
Si4 O3 1.651(2)
Si4 O4 1.705(3)
Si4 N21 1.913(3)
Si4 N23 1.919(3)
Si4 N25 1.922(3)
Si4 N27 1.927(3)
Si5 O4 1.612(2)
Si5 C171 1.862(4)
Si5 C151 1.865(4)
Si5 C161 1.870(4)
N1 C8 1.376(4)
N1 C1 1.385(4)
N2 C8 1.325(5)
N2 C11 1.328(5)
N3 C18 1.367(5)
N3 C11 1.376(5)
N4 C18 1.321(5)
N4 C21 1.323(5)
N5 C28 1.370(4)
N5 C21 1.378(5)
N6 C28 1.325(5)
N6 C31 1.335(5)
N7 C31 1.370(4)
N7 C38 1.374(5)
N8 C1 1.317(4)
N8 C38 1.328(4)
N11 C48 1.371(4)
N11 C41 1.382(4)
N12 C48 1.325(4)
N12 C51 1.328(4)
N13 C51 1.371(4)
N13 C58 1.375(4)
N14 C61 1.313(4)
N14 C58 1.326(4)
N15 C68 1.376(4)
N15 C61 1.390(4)
N16 C68 1.315(4)
N16 C71 1.324(4)
N17 C78 1.381(4)
N17 C71 1.383(4)
N18 C41 1.325(4)
N18 C78 1.334(4)
N21 C88 1.374(4)
N21 C81 1.380(4)
N22 C91 1.327(5)
N22 C88 1.329(4)
N23 C91 1.368(4)
N23 C98 1.384(4)
N24 C101 1.322(4)
N24 C98 1.323(4)
N25 C108 1.364(4)
N25 C101 1.374(4)
N26 C108 1.309(4)
N26 C111 1.332(4)
N27 C111 1.370(4)
N27 C118 1.371(4)
N28 C118 1.323(4)
N28 C81 1.323(4)
C1 C2 1.440(5)
C2 C7 1.375(5)
C2 C3 1.380(5)
C3 C4 1.376(5)
C4 C5 1.388(5)
C5 C6 1.376(5)
C6 C7 1.374(5)
C7 C8 1.460(5)
C11 C12 1.446(5)
C12 C17 1.385(5)
C12 C13 1.391(5)
C13 C14 1.373(5)
C14 C15 1.420(6)
C15 C16 1.370(5)
C16 C17 1.385(5)
C17 C18 1.446(5)
C21 C22 1.447(5)
C22 C27 1.375(5)
C22 C23 1.392(5)
C23 C24 1.375(6)
C24 C25 1.390(6)
C25 C26 1.375(6)
C26 C27 1.374(5)
C27 C28 1.454(5)
C31 C32 1.430(5)
C32 C37 1.386(5)
C32 C33 1.391(5)
C33 C34 1.372(5)
C34 C35 1.380(5)
C35 C36 1.382(5)
C36 C37 1.390(5)
C37 C38 1.445(5)
C41 C42 1.436(5)
C42 C43 1.378(5)
C42 C47 1.392(5)
C43 C44 1.386(5)
C44 C45 1.381(5)
C45 C46 1.378(5)
C46 C47 1.387(5)
C47 C48 1.453(5)
C51 C52 1.453(5)
C52 C57 1.384(5)
C52 C53 1.394(5)
C53 C54 1.387(5)
C54 C55 1.383(5)
C55 C56 1.372(5)
C56 C57 1.382(5)
C57 C58 1.429(5)
C61 C62 1.458(5)
C62 C67 1.373(5)
C62 C63 1.399(5)
C63 C64 1.375(5)
C64 C65 1.404(5)
C65 C66 1.374(5)
C66 C67 1.379(5)
C67 C68 1.437(5)
C71 C72 1.458(5)
C72 C77 1.377(5)
C72 C73 1.387(5)
C73 C74 1.366(5)
C74 C75 1.385(5)
C75 C76 1.381(5)
C76 C77 1.398(5)
C77 C78 1.435(5)
C81 C82 1.444(5)
C82 C87 1.384(5)
C82 C83 1.390(5)
C83 C84 1.366(5)
C84 C85 1.391(5)
C85 C86 1.385(5)
C86 C87 1.381(5)
C87 C88 1.449(5)
C91 C92 1.447(5)
C92 C97 1.391(5)
C92 C93 1.393(5)
C93 C94 1.377(5)
C94 C95 1.387(5)
C95 C96 1.375(5)
C96 C97 1.384(5)
C97 C98 1.457(5)
C101 C102 1.456(5)
C102 C107 1.385(5)
C102 C103 1.386(5)
C103 C104 1.387(5)
C104 C105 1.391(5)
C105 C106 1.367(5)
C106 C107 1.380(5)
C107 C108 1.461(5)
C111 C112 1.449(5)
C112 C117 1.385(5)
C112 C113 1.392(5)
C113 C114 1.373(5)
C114 C115 1.396(5)
C115 C116 1.369(5)
C116 C117 1.390(5)
C117 C118 1.453(5)
C121 C122 1.499(5)
C122 C123 1.535(6)
C123 C124 1.479(6)
C124 C125 1.510(6)
C125 C126 1.405(6)
C131 C132 1.537(6)
C132 C133 1.521(7)
C133 C134 1.410(9)
C134 C135 1.215(11)
C135 C136 1.284(10)
C141 C142 1.536(6)
C142 C143 1.578(8)
C143 C144 1.415(10)
C144 C145 1.286(13)
C145 C146 1.302(10)
C151 C152 1.555(5)
C152 C153 1.520(6)
C153 C154 1.518(7)
C154 C155 1.421(7)
C155 C156 1.479(8)
C161 C162 1.524(5)
C162 C163 1.495(6)
C163 C164 1.558(10)
C164 C165 1.027(12)
C165 C166 1.519(11)
C171 C172 1.504(5)
C172 C173 1.532(5)
C173 C174 1.590(6)
C174 C175 1.405(6)
C175 C176 1.589(6)

loop_
_geom_torsion_atom_site_label_1
_geom_torsion_atom_site_label_2
_geom_torsion_atom_site_label_3
_geom_torsion_atom_site_label_4
_geom_torsion
C141 Si1 O1 Si2 -156.1(6)
C131 Si1 O1 Si2 -34.6(6)
C121 Si1 O1 Si2 83.2(6)
O2 Si2 O1 Si1 173(100)
N3 Si2 O1 Si1 107.4(6)
N1 Si2 O1 Si1 -162.6(6)
N5 Si2 O1 Si1 17.4(6)
N7 Si2 O1 Si1 -72.2(6)
O1 Si2 O2 Si3 173(100)
N3 Si2 O2 Si3 -121(6)
N1 Si2 O2 Si3 149(6)
N5 Si2 O2 Si3 -31(6)
N7 Si2 O2 Si3 58(6)
O3 Si3 O2 Si2 -76(14)
N17 Si3 O2 Si2 -43(6)
N11 Si3 O2 Si2 -132(6)
N15 Si3 O2 Si2 47(6)
N13 Si3 O2 Si2 137(6)
O4 Si4 O3 Si3 20(21)
N21 Si4 O3 Si3 120(18)
N23 Si4 O3 Si3 30(18)
N25 Si4 O3 Si3 -60(18)
N27 Si4 O3 Si3 -150(18)
O2 Si3 O3 Si4 170(100)
N17 Si3 O3 Si4 137(18)
N11 Si3 O3 Si4 -133(18)
N15 Si3 O3 Si4 47(18)
N13 Si3 O3 Si4 -43(18)
C171 Si5 O4 Si4 87.7(4)
C151 Si5 O4 Si4 -33.3(5)
C161 Si5 O4 Si4 -152.3(4)
O3 Si4 O4 Si5 170(5)
N21 Si4 O4 Si5 69.4(4)
N23 Si4 O4 Si5 159.3(4)
N25 Si4 O4 Si5 -110.1(4)
N27 Si4 O4 Si5 -20.4(4)
O2 Si2 N1 C8 92.1(3)
O1 Si2 N1 C8 -87.5(3)
N3 Si2 N1 C8 1.9(3)
N5 Si2 N1 C8 -89(5)
N7 Si2 N1 C8 -176.9(3)
O2 Si2 N1 C1 -91.3(3)
O1 Si2 N1 C1 89.1(3)
N3 Si2 N1 C1 178.5(3)
N5 Si2 N1 C1 87(5)
N7 Si2 N1 C1 -0.3(3)
O2 Si2 N3 C18 91.3(4)
O1 Si2 N3 C18 -89.7(4)
N1 Si2 N3 C18 -178.2(4)
N5 Si2 N3 C18 -0.2(4)
N7 Si2 N3 C18 -68(7)
O2 Si2 N3 C11 -89.0(3)
O1 Si2 N3 C11 89.9(3)
N1 Si2 N3 C11 1.5(3)
N5 Si2 N3 C11 179.5(3)
N7 Si2 N3 C11 111(7)
O2 Si2 N5 C28 93.2(3)
O1 Si2 N5 C28 -87.3(3)
N3 Si2 N5 C28 -176.6(3)
N1 Si2 N5 C28 -85(5)
N7 Si2 N5 C28 2.2(3)
O2 Si2 N5 C21 -92.3(4)
O1 Si2 N5 C21 87.2(4)
N3 Si2 N5 C21 -2.2(4)
N1 Si2 N5 C21 89(5)
N7 Si2 N5 C21 176.7(4)
O2 Si2 N7 C31 -92.5(3)
O1 Si2 N7 C31 88.5(3)
N3 Si2 N7 C31 67(7)
N1 Si2 N7 C31 176.9(3)
N5 Si2 N7 C31 -1.1(4)
O2 Si2 N7 C38 90.3(3)
O1 Si2 N7 C38 -88.6(3)
N3 Si2 N7 C38 -110(7)
N1 Si2 N7 C38 -0.2(4)
N5 Si2 N7 C38 -178.2(4)
O2 Si3 N11 C48 -91.5(3)
O3 Si3 N11 C48 89.0(3)
N17 Si3 N11 C48 178.9(3)
N15 Si3 N11 C48 -125(87)
N13 Si3 N11 C48 -0.9(3)
O2 Si3 N11 C41 87.9(3)
O3 Si3 N11 C41 -91.6(3)
N17 Si3 N11 C41 -1.7(3)
N15 Si3 N11 C41 54(43)
N13 Si3 N11 C41 178.5(3)
O2 Si3 N13 C51 91.1(3)
O3 Si3 N13 C51 -88.6(3)
N17 Si3 N13 C51 -82(63)
N11 Si3 N13 C51 1.4(3)
N15 Si3 N13 C51 -178.9(3)
O2 Si3 N13 C58 -89.0(3)
O3 Si3 N13 C58 91.4(3)
N17 Si3 N13 C58 97(63)
N11 Si3 N13 C58 -178.7(3)
N15 Si3 N13 C58 1.1(3)
O2 Si3 N15 C68 -90.0(3)
O3 Si3 N15 C68 89.5(3)
N17 Si3 N15 C68 -0.4(3)
N11 Si3 N15 C68 -56(43)
N13 Si3 N15 C68 179.4(3)
O2 Si3 N15 C61 89.8(3)
O3 Si3 N15 C61 -90.8(3)
N17 Si3 N15 C61 179.3(3)
N11 Si3 N15 C61 123(87)
N13 Si3 N15 C61 -0.9(3)
O2 Si3 N17 C78 -88.9(3)
O3 Si3 N17 C78 90.7(3)
N11 Si3 N17 C78 0.8(3)
N15 Si3 N17 C78 -179.0(3)
N13 Si3 N17 C78 85(63)
O2 Si3 N17 C71 90.5(3)
O3 Si3 N17 C71 -89.9(3)
N11 Si3 N17 C71 -179.8(3)
N15 Si3 N17 C71 0.4(3)
N13 Si3 N17 C71 -96(63)
O3 Si4 N21 C88 -96.7(3)
O4 Si4 N21 C88 81.8(3)
N23 Si4 N21 C88 -5.5(3)
N25 Si4 N21 C88 98(5)
N27 Si4 N21 C88 172.6(3)
O3 Si4 N21 C81 86.9(3)
O4 Si4 N21 C81 -94.6(3)
N23 Si4 N21 C81 178.1(3)
N25 Si4 N21 C81 -78(5)
N27 Si4 N21 C81 -3.9(3)
O3 Si4 N23 C91 94.6(3)
O4 Si4 N23 C91 -85.7(3)
N21 Si4 N23 C91 3.5(3)
N25 Si4 N23 C91 -174.6(3)
N27 Si4 N23 C91 -79(5)
O3 Si4 N23 C98 -87.1(3)
O4 Si4 N23 C98 92.6(3)
N21 Si4 N23 C98 -178.2(3)
N25 Si4 N23 C98 3.7(3)
N27 Si4 N23 C98 100(5)
O3 Si4 N25 C108 -94.2(3)
O4 Si4 N25 C108 87.2(3)
N21 Si4 N25 C108 71(5)
N23 Si4 N25 C108 174.5(3)
N27 Si4 N25 C108 -3.5(3)
O3 Si4 N25 C101 88.6(3)
O4 Si4 N25 C101 -89.9(3)
N21 Si4 N25 C101 -106(5)
N23 Si4 N25 C101 -2.6(3)
N27 Si4 N25 C101 179.4(3)
O3 Si4 N27 C111 92.6(3)
O4 Si4 N27 C111 -87.2(3)
N21 Si4 N27 C111 -176.3(3)
N23 Si4 N27 C111 -94(5)
N25 Si4 N27 C111 1.8(3)
O3 Si4 N27 C118 -86.4(3)
O4 Si4 N27 C118 93.8(3)
N21 Si4 N27 C118 4.7(3)
N23 Si4 N27 C118 87(5)
N25 Si4 N27 C118 -177.2(3)
C38 N8 C1 N1 -2.0(7)
C38 N8 C1 C2 177.4(4)
C8 N1 C1 N8 178.7(4)
Si2 N1 C1 N8 1.5(6)
C8 N1 C1 C2 -0.8(5)
Si2 N1 C1 C2 -178.0(3)
N8 C1 C2 C7 -178.3(4)
N1 C1 C2 C7 1.2(5)
N8 C1 C2 C3 1.3(8)
N1 C1 C2 C3 -179.2(5)
C7 C2 C3 C4 0.6(7)
C1 C2 C3 C4 -179.0(4)
C2 C3 C4 C5 1.4(7)
C3 C4 C5 C6 -2.4(8)
C4 C5 C6 C7 1.2(7)
C5 C6 C7 C2 0.8(7)
C5 C6 C7 C8 179.5(5)
C3 C2 C7 C6 -1.7(7)
C1 C2 C7 C6 177.9(4)
C3 C2 C7 C8 179.3(4)
C1 C2 C7 C8 -1.1(5)
C11 N2 C8 N1 3.1(7)
C11 N2 C8 C7 -178.9(4)
C1 N1 C8 N2 178.4(4)
Si2 N1 C8 N2 -4.5(6)
C1 N1 C8 C7 0.2(5)
Si2 N1 C8 C7 177.3(3)
C6 C7 C8 N2 3.4(8)
C2 C7 C8 N2 -177.7(4)
C6 C7 C8 N1 -178.3(4)
C2 C7 C8 N1 0.6(5)
C8 N2 C11 N3 0.9(7)
C8 N2 C11 C12 179.1(4)
C18 N3 C11 N2 176.6(4)
Si2 N3 C11 N2 -3.2(6)
C18 N3 C11 C12 -1.8(5)
Si2 N3 C11 C12 178.5(3)
N2 C11 C12 C17 -176.8(4)
N3 C11 C12 C17 1.7(5)
N2 C11 C12 C13 2.0(8)
N3 C11 C12 C13 -179.5(4)
C17 C12 C13 C14 1.0(7)
C11 C12 C13 C14 -177.7(5)
C12 C13 C14 C15 0.0(8)
C13 C14 C15 C16 -2.2(8)
C14 C15 C16 C17 3.2(8)
C15 C16 C17 C12 -2.2(7)
C15 C16 C17 C18 177.7(5)
C13 C12 C17 C16 0.1(7)
C11 C12 C17 C16 179.1(4)
C13 C12 C17 C18 -179.9(4)
C11 C12 C17 C18 -0.9(5)
C21 N4 C18 N3 -1.1(7)
C21 N4 C18 C17 179.9(4)
C11 N3 C18 N4 -177.9(4)
Si2 N3 C18 N4 1.8(7)
C11 N3 C18 C17 1.2(5)
Si2 N3 C18 C17 -179.1(3)
C16 C17 C18 N4 -1.0(8)
C12 C17 C18 N4 179.0(4)
C16 C17 C18 N3 179.8(5)
C12 C17 C18 N3 -0.2(5)
C18 N4 C21 N5 -1.7(7)
C18 N4 C21 C22 177.5(4)
C28 N5 C21 N4 178.9(4)
Si2 N5 C21 N4 3.5(7)
C28 N5 C21 C22 -0.4(5)
Si2 N5 C21 C22 -175.7(3)
N4 C21 C22 C27 -179.9(4)
N5 C21 C22 C27 -0.7(5)
N4 C21 C22 C23 0.0(8)
N5 C21 C22 C23 179.2(5)
C27 C22 C23 C24 1.6(7)
C21 C22 C23 C24 -178.2(5)
C22 C23 C24 C25 -2.2(8)
C23 C24 C25 C26 2.3(9)
C24 C25 C26 C27 -1.8(8)
C25 C26 C27 C22 1.2(7)
C25 C26 C27 C28 177.8(5)
C23 C22 C27 C26 -1.2(7)
C21 C22 C27 C26 178.7(4)
C23 C22 C27 C28 -178.5(4)
C21 C22 C27 C28 1.3(5)
C31 N6 C28 N5 1.1(7)
C31 N6 C28 C27 -178.1(4)
C21 N5 C28 N6 -178.0(4)
Si2 N5 C28 N6 -2.7(6)
C21 N5 C28 C27 1.2(5)
Si2 N5 C28 C27 176.6(3)
C26 C27 C28 N6 0.7(8)
C22 C27 C28 N6 177.7(4)
C26 C27 C28 N5 -178.6(5)
C22 C27 C28 N5 -1.6(5)
C28 N6 C31 N7 0.2(7)
C28 N6 C31 C32 178.1(4)
C38 N7 C31 N6 177.6(4)
Si2 N7 C31 N6 0.1(6)
C38 N7 C31 C32 -0.5(5)
Si2 N7 C31 C32 -178.0(3)
N6 C31 C32 C37 -177.8(4)
N7 C31 C32 C37 0.4(5)
N6 C31 C32 C33 1.6(8)
N7 C31 C32 C33 179.8(4)
C37 C32 C33 C34 1.1(7)
C31 C32 C33 C34 -178.3(5)
C32 C33 C34 C35 -0.9(7)
C33 C34 C35 C36 -0.1(8)
C34 C35 C36 C37 0.8(7)
C33 C32 C37 C36 -0.3(7)
C31 C32 C37 C36 179.2(4)
C33 C32 C37 C38 -179.6(4)
C31 C32 C37 C38 -0.1(5)
C35 C36 C37 C32 -0.6(7)
C35 C36 C37 C38 178.5(5)
C1 N8 C38 N7 1.4(7)
C1 N8 C38 C37 -176.7(4)
C31 N7 C38 N8 -177.9(4)
Si2 N7 C38 N8 -0.3(6)
C31 N7 C38 C37 0.4(5)
Si2 N7 C38 C37 178.0(3)
C32 C37 C38 N8 178.2(4)
C36 C37 C38 N8 -1.0(7)
C32 C37 C38 N7 -0.2(5)
C36 C37 C38 N7 -179.4(5)
C78 N18 C41 N11 -0.7(6)
C78 N18 C41 C42 -179.2(4)
C48 N11 C41 N18 -178.5(4)
Si3 N11 C41 N18 2.0(6)
C48 N11 C41 C42 0.2(4)
Si3 N11 C41 C42 -179.3(3)
N18 C41 C42 C43 -3.2(7)
N11 C41 C42 C43 178.1(4)
N18 C41 C42 C47 178.6(4)
N11 C41 C42 C47 -0.2(5)
C47 C42 C43 C44 -2.7(6)
C41 C42 C43 C44 179.3(4)
C42 C43 C44 C45 1.5(7)
C43 C44 C45 C46 -0.3(7)
C44 C45 C46 C47 0.2(7)
C45 C46 C47 C42 -1.4(7)
C45 C46 C47 C48 -180.0(4)
C43 C42 C47 C46 2.7(6)
C41 C42 C47 C46 -178.8(4)
C43 C42 C47 C48 -178.4(4)
C41 C42 C47 C48 0.1(5)
C51 N12 C48 N11 0.8(7)
C51 N12 C48 C47 -178.5(4)
C41 N11 C48 N12 -179.5(4)
Si3 N11 C48 N12 0.0(6)
C41 N11 C48 C47 -0.1(4)
Si3 N11 C48 C47 179.4(3)
C46 C47 C48 N12 -1.8(7)
C42 C47 C48 N12 179.5(4)
C46 C47 C48 N11 178.7(4)
C42 C47 C48 N11 0.0(5)
C48 N12 C51 N13 -0.2(7)
C48 N12 C51 C52 178.7(4)
C58 N13 C51 N12 179.0(4)
Si3 N13 C51 N12 -1.1(6)
C58 N13 C51 C52 -0.1(4)
Si3 N13 C51 C52 179.8(3)
N12 C51 C52 C57 -179.3(4)
N13 C51 C52 C57 -0.2(5)
N12 C51 C52 C53 2.6(7)
N13 C51 C52 C53 -178.3(4)
C57 C52 C53 C54 2.1(6)
C51 C52 C53 C54 -180.0(4)
C52 C53 C54 C55 -2.2(7)
C53 C54 C55 C56 1.1(8)
C54 C55 C56 C57 0.2(7)
C55 C56 C57 C52 -0.3(6)
C55 C56 C57 C58 -179.8(4)
C53 C52 C57 C56 -0.9(7)
C51 C52 C57 C56 -179.3(4)
C53 C52 C57 C58 178.7(4)
C51 C52 C57 C58 0.3(5)
C61 N14 C58 N13 -1.1(7)
C61 N14 C58 C57 178.2(4)
C51 N13 C58 N14 179.7(4)
Si3 N13 C58 N14 -0.3(6)
C51 N13 C58 C57 0.3(4)
Si3 N13 C58 C57 -179.6(3)
C56 C57 C58 N14 -0.3(7)
C52 C57 C58 N14 -179.8(4)
C56 C57 C58 N13 179.1(4)
C52 C57 C58 N13 -0.4(5)
C58 N14 C61 N15 1.3(7)
C58 N14 C61 C62 -179.5(4)
C68 N15 C61 N14 179.7(4)
Si3 N15 C61 N14 0.0(6)
C68 N15 C61 C62 0.4(4)
Si3 N15 C61 C62 -179.3(3)
N14 C61 C62 C67 -179.7(4)
N15 C61 C62 C67 -0.4(5)
N14 C61 C62 C63 1.3(7)
N15 C61 C62 C63 -179.4(4)
C67 C62 C63 C64 0.2(7)
C61 C62 C63 C64 179.0(4)
C62 C63 C64 C65 0.9(7)
C63 C64 C65 C66 0.0(8)
C64 C65 C66 C67 -1.8(7)
C63 C62 C67 C66 -2.1(7)
C61 C62 C67 C66 178.9(4)
C63 C62 C67 C68 179.3(4)
C61 C62 C67 C68 0.2(5)
C65 C66 C67 C62 2.9(7)
C65 C66 C67 C68 -178.9(5)
C71 N16 C68 N15 -0.6(7)
C71 N16 C68 C67 -179.4(4)
C61 N15 C68 N16 -179.2(4)
Si3 N15 C68 N16 0.6(6)
C61 N15 C68 C67 -0.3(4)
Si3 N15 C68 C67 179.4(3)
C62 C67 C68 N16 179.0(4)
C66 C67 C68 N16 0.5(8)
C62 C67 C68 N15 0.0(5)
C66 C67 C68 N15 -178.4(4)
C68 N16 C71 N17 0.7(7)
C68 N16 C71 C72 179.0(4)
C78 N17 C71 N16 178.8(4)
Si3 N17 C71 N16 -0.7(6)
C78 N17 C71 C72 0.4(4)
Si3 N17 C71 C72 -179.1(3)
N16 C71 C72 C77 -179.6(4)
N17 C71 C72 C77 -1.1(5)
N16 C71 C72 C73 0.0(7)
N17 C71 C72 C73 178.5(4)
C77 C72 C73 C74 -1.2(7)
C71 C72 C73 C74 179.2(4)
C72 C73 C74 C75 -0.6(7)
C73 C74 C75 C76 2.8(8)
C74 C75 C76 C77 -3.0(7)
C73 C72 C77 C76 0.9(7)
C71 C72 C77 C76 -179.4(4)
C73 C72 C77 C78 -178.4(4)
C71 C72 C77 C78 1.4(5)
C75 C76 C77 C72 1.1(6)
C75 C76 C77 C78 -179.8(4)
C41 N18 C78 N17 -0.4(6)
C41 N18 C78 C77 179.8(4)
C71 N17 C78 N18 -179.4(4)
Si3 N17 C78 N18 0.1(6)
C71 N17 C78 C77 0.5(4)
Si3 N17 C78 C77 180.0(3)
C72 C77 C78 N18 178.7(4)
C76 C77 C78 N18 -0.5(7)
C72 C77 C78 N17 -1.2(5)
C76 C77 C78 N17 179.6(4)
C118 N28 C81 N21 1.9(6)
C118 N28 C81 C82 -172.7(4)
C88 N21 C81 N28 -175.6(4)
Si4 N21 C81 N28 1.4(6)
C88 N21 C81 C82 -0.5(4)
Si4 N21 C81 C82 176.5(3)
N28 C81 C82 C87 175.0(4)
N21 C81 C82 C87 -0.4(5)
N28 C81 C82 C83 -3.8(7)
N21 C81 C82 C83 -179.2(4)
C87 C82 C83 C84 -1.9(7)
C81 C82 C83 C84 176.8(4)
C82 C83 C84 C85 0.7(7)
C83 C84 C85 C86 0.6(8)
C84 C85 C86 C87 -0.9(8)
C85 C86 C87 C82 -0.3(7)
C85 C86 C87 C88 -178.1(5)
C83 C82 C87 C86 1.7(7)
C81 C82 C87 C86 -177.2(4)
C83 C82 C87 C88 -179.9(4)
C81 C82 C87 C88 1.1(5)
C91 N22 C88 N21 -0.4(7)
C91 N22 C88 C87 -179.4(4)
C81 N21 C88 N22 -177.9(4)
Si4 N21 C88 N22 5.1(6)
C81 N21 C88 C87 1.2(4)
Si4 N21 C88 C87 -175.8(3)
C86 C87 C88 N22 -4.2(8)
C82 C87 C88 N22 177.7(4)
C86 C87 C88 N21 176.6(5)
C82 C87 C88 N21 -1.5(5)
C88 N22 C91 N23 -2.0(7)
C88 N22 C91 C92 179.3(4)
C98 N23 C91 N22 -179.1(4)
Si4 N23 C91 N22 -0.6(6)
C98 N23 C91 C92 -0.2(4)
Si4 N23 C91 C92 178.3(3)
N22 C91 C92 C97 179.4(4)
N23 C91 C92 C97 0.5(5)
N22 C91 C92 C93 1.7(7)
N23 C91 C92 C93 -177.2(4)
C97 C92 C93 C94 -1.4(6)
C91 C92 C93 C94 176.0(5)
C92 C93 C94 C95 1.7(7)
C93 C94 C95 C96 -0.5(8)
C94 C95 C96 C97 -1.1(7)
C95 C96 C97 C92 1.4(6)
C95 C96 C97 C98 -175.5(4)
C93 C92 C97 C96 -0.2(7)
C91 C92 C97 C96 -178.2(4)
C93 C92 C97 C98 177.5(4)
C91 C92 C97 C98 -0.5(5)
C101 N24 C98 N23 -1.0(7)
C101 N24 C98 C97 174.5(4)
C91 N23 C98 N24 175.9(4)
Si4 N23 C98 N24 -2.7(6)
C91 N23 C98 C97 -0.1(4)
Si4 N23 C98 C97 -178.7(3)
C96 C97 C98 N24 1.3(7)
C92 C97 C98 N24 -175.9(4)
C96 C97 C98 N23 177.6(5)
C92 C97 C98 N23 0.4(5)
C98 N24 C101 N25 2.4(7)
C98 N24 C101 C102 -174.9(4)
C108 N25 C101 N24 -177.5(4)
Si4 N25 C101 N24 0.1(6)
C108 N25 C101 C102 0.1(5)
Si4 N25 C101 C102 177.6(3)
N24 C101 C102 C107 176.7(4)
N25 C101 C102 C107 -1.0(5)
N24 C101 C102 C103 -0.9(7)
N25 C101 C102 C103 -178.6(5)
C107 C102 C103 C104 1.0(7)
C101 C102 C103 C104 178.3(4)
C102 C103 C104 C105 -0.3(7)
C103 C104 C105 C106 -0.1(8)
C104 C105 C106 C107 -0.3(7)
C105 C106 C107 C102 1.0(7)
C105 C106 C107 C108 180.0(5)
C103 C102 C107 C106 -1.4(7)
C101 C102 C107 C106 -179.3(4)
C103 C102 C107 C108 179.4(4)
C101 C102 C107 C108 1.5(5)
C111 N26 C108 N25 0.1(7)
C111 N26 C108 C107 -179.9(4)
C101 N25 C108 N26 -179.2(4)
Si4 N25 C108 N26 3.3(6)
C101 N25 C108 C107 0.9(5)
Si4 N25 C108 C107 -176.7(3)
C106 C107 C108 N26 -0.6(8)
C102 C107 C108 N26 178.5(4)
C106 C107 C108 N25 179.4(4)
C102 C107 C108 N25 -1.5(5)
C108 N26 C111 N27 -2.2(7)
C108 N26 C111 C112 177.5(4)
C118 N27 C111 N26 179.9(4)
Si4 N27 C111 N26 0.7(6)
C118 N27 C111 C112 0.1(4)
Si4 N27 C111 C112 -179.1(3)
N26 C111 C112 C117 180.0(4)
N27 C111 C112 C117 -0.2(5)
N26 C111 C112 C113 -0.9(7)
N27 C111 C112 C113 178.9(4)
C117 C112 C113 C114 -1.2(6)
C111 C112 C113 C114 179.8(4)
C112 C113 C114 C115 0.2(7)
C113 C114 C115 C116 0.5(7)
C114 C115 C116 C117 -0.2(7)
C113 C112 C117 C116 1.5(7)
C111 C112 C117 C116 -179.3(4)
C113 C112 C117 C118 -179.0(4)
C111 C112 C117 C118 0.3(5)
C115 C116 C117 C112 -0.7(7)
C115 C116 C117 C118 179.9(4)
C81 N28 C118 N27 -0.9(7)
C81 N28 C118 C117 176.3(4)
C111 N27 C118 N28 177.5(4)
Si4 N27 C118 N28 -3.3(6)
C111 N27 C118 C117 0.1(4)
Si4 N27 C118 C117 179.3(3)
C112 C117 C118 N28 -177.9(4)
C116 C117 C118 N28 1.6(7)
C112 C117 C118 N27 -0.3(5)
C116 C117 C118 N27 179.2(4)
O1 Si1 C121 C122 62.7(5)
C141 Si1 C121 C122 -56.8(5)
C131 Si1 C121 C122 -176.2(4)
Si1 C121 C122 C123 -170.4(4)
C121 C122 C123 C124 177.8(5)
C122 C123 C124 C125 -176.0(5)
C123 C124 C125 C126 -177.3(6)
O1 Si1 C131 C132 -176.4(4)
C141 Si1 C131 C132 -55.5(5)
C121 Si1 C131 C132 64.4(5)
Si1 C131 C132 C133 174.0(5)
C131 C132 C133 C134 65.7(11)
C132 C133 C134 C135 152.8(17)
C133 C134 C135 C136 179.7(19)
O1 Si1 C141 C142 56.5(5)
C131 Si1 C141 C142 -66.3(5)
C121 Si1 C141 C142 176.2(5)
Si1 C141 C142 C143 -173.9(5)
C141 C142 C143 C144 -165.6(9)
C142 C143 C144 C145 -83.9(16)
C143 C144 C145 C146 -136.4(19)
O4 Si5 C151 C152 -174.6(3)
C171 Si5 C151 C152 64.9(4)
C161 Si5 C151 C152 -55.4(4)
Si5 C151 C152 C153 164.0(4)
C151 C152 C153 C154 -56.5(7)
C152 C153 C154 C155 -67.8(8)
C153 C154 C155 C156 175.4(6)
O4 Si5 C161 C162 46.9(4)
C171 Si5 C161 C162 166.4(3)
C151 Si5 C161 C162 -73.3(4)
Si5 C161 C162 C163 172.1(4)
C161 C162 C163 C164 174.4(6)
C162 C163 C164 C165 92(2)
C163 C164 C165 C166 172.1(9)
O4 Si5 C171 C172 59.4(4)
C151 Si5 C171 C172 -179.2(3)
C161 Si5 C171 C172 -59.8(4)
Si5 C171 C172 C173 -168.3(3)
C171 C172 C173 C174 171.2(4)
C172 C173 C174 C175 78.3(6)
C173 C174 C175 C176 177.2(4)
